data_7001526
loop_
_publ_author_name
'Teo, Peili'
'Wang, Jing'
'Koh, L. L.'
'Hor, T. S. Andy'

_publ_section_title
;
 Isolation of cationic digold-frame with free carboxylic acid pendants
;
_journal_issue 25
_journal_name_full 'Dalton Transactions'
_journal_page_first 5009
_journal_page_last 5014
_journal_paper_doi 10.1039/b823028e
_journal_year 2009
_chemical_formula_sum 'C40 H35 Au2 Cl3 F6 N2 O11 P2 S2'
_chemical_formula_weight 1460.04
_chemical_name_systematic
;
?
;
_space_group_IT_number 14
_symmetry_cell_setting monoclinic
_symmetry_space_group_name_Hall '-P 2ybc'
_symmetry_space_group_name_H-M 'P 1 21/c 1'
_atom_sites_solution_hydrogens geom
_atom_sites_solution_primary direct
_atom_sites_solution_secondary difmap
_audit_creation_method SHELXL-97
_cell_angle_alpha 90.00
_cell_angle_beta 101.712(2)
_cell_angle_gamma 90.00
_cell_formula_units_Z 4
_cell_length_a 21.6477(17)
_cell_length_b 13.0358(10)
_cell_length_c 18.1681(15)
_cell_measurement_reflns_used 5052
_cell_measurement_temperature 243(2)
_cell_measurement_theta_max 25.95
_cell_measurement_theta_min 2.26
_cell_volume 5020.2(7)
_computing_cell_refinement 'Bruker SMART'
_computing_data_collection 'Bruker SMART'
_computing_data_reduction 'Bruker SAINT'
_computing_molecular_graphics 'Bruker SHELXTL'
_computing_publication_material 'Bruker SHELXTL'
_computing_structure_refinement 'SHELXL-97 (Sheldrick, 1997)'
_computing_structure_solution 'SHELXS-97 (Sheldrick, 1990)'
_diffrn_ambient_temperature 243(2)
_diffrn_measured_fraction_theta_full 0.999
_diffrn_measured_fraction_theta_max 0.999
_diffrn_measurement_device_type 'CCD area detector'
_diffrn_measurement_method 'phi and omega scans'
_diffrn_radiation_monochromator graphite
_diffrn_radiation_source 'fine-focus sealed tube'
_diffrn_radiation_type MoK\a
_diffrn_radiation_wavelength 0.71073
_diffrn_reflns_av_R_equivalents 0.0718
_diffrn_reflns_av_sigmaI/netI 0.0840
_diffrn_reflns_limit_h_max 22
_diffrn_reflns_limit_h_min -28
_diffrn_reflns_limit_k_max 16
_diffrn_reflns_limit_k_min -15
_diffrn_reflns_limit_l_max 21
_diffrn_reflns_limit_l_min -23
_diffrn_reflns_number 33235
_diffrn_reflns_theta_full 27.50
_diffrn_reflns_theta_max 27.50
_diffrn_reflns_theta_min 1.83
_exptl_absorpt_coefficient_mu 6.223
_exptl_absorpt_correction_T_max 0.7889
_exptl_absorpt_correction_T_min 0.1541
_exptl_absorpt_correction_type multi-scan
_exptl_absorpt_process_details 'Sadabs, (Sheldrick 2001)'
_exptl_crystal_colour Colourless
_exptl_crystal_density_diffrn 1.932
_exptl_crystal_density_meas ?
_exptl_crystal_density_method .
_exptl_crystal_description 'Thin Plate'
_exptl_crystal_F_000 2808
_exptl_crystal_size_max 0.48
_exptl_crystal_size_mid 0.22
_exptl_crystal_size_min 0.04
_refine_diff_density_max 2.001
_refine_diff_density_min -0.862
_refine_diff_density_rms 0.167
_refine_ls_extinction_method none
_refine_ls_goodness_of_fit_ref 1.027
_refine_ls_hydrogen_treatment mixed
_refine_ls_matrix_type full
_refine_ls_number_parameters 621
_refine_ls_number_reflns 11502
_refine_ls_number_restraints 21
_refine_ls_restrained_S_all 1.033
_refine_ls_R_factor_all 0.1038
_refine_ls_R_factor_gt 0.0641
_refine_ls_shift/su_max 0.002
_refine_ls_shift/su_mean 0.000
_refine_ls_structure_factor_coef Fsqd
_refine_ls_weighting_details 'calc w=1/[\s^2^(Fo^2^)+(0.0703P)^2^+6.0017P] where P=(Fo^2^+2Fc^2^)/3'
_refine_ls_weighting_scheme calc
_refine_ls_wR_factor_gt 0.1443
_refine_ls_wR_factor_ref 0.1619
_reflns_number_gt 7541
_reflns_number_total 11502
_reflns_threshold_expression >2sigma(I)
_cod_data_source_file b823028e.txt
_cod_data_source_block 6344a
_cod_depositor_comments
;
The following automatic conversions were performed:
'_symmetry_cell_setting' value 'Monoclinic' changed to 'monoclinic'
according to '/home/saulius/struct/CIF-dictionaries/cif_core.dic'
dictionary named 'cif_core.dic' version 2.4.1 from
2010-06-29.

'_exptl_absorpt_correction_type' value 'Multi-scan' changed
to 'multi-scan' according to
'/home/saulius/struct/CIF-dictionaries/cif_core.dic' dictionary named
'cif_core.dic' version 2.4.1 from 2010-06-29.

Automatic conversion script
Id: cif_fix_enum 1527 2010-12-29 10:47:43Z saulius 
;
_cod_original_sg_symbol_H-M P2(1)/c
_cod_database_code 7001526

loop_
_symmetry_equiv_pos_as_xyz
'x, y, z'
'-x, y+1/2, -z+1/2'
'-x, -y, -z'
'x, -y-1/2, z-1/2'

loop_
_atom_site_label
_atom_site_type_symbol
_atom_site_fract_x
_atom_site_fract_y
_atom_site_fract_z
_atom_site_U_iso_or_equiv
_atom_site_adp_type
_atom_site_occupancy
_atom_site_symmetry_multiplicity
_atom_site_calc_flag
_atom_site_refinement_flags
_atom_site_disorder_assembly
_atom_site_disorder_group
Au1 Au 0.185476(18) 0.81577(3) 0.68176(2) 0.05039(13) Uani 1 1 d . . .
Au2 Au 0.25138(2) 1.00124(3) 0.61831(2) 0.05126(13) Uani 1 1 d . . .
P1 P 0.29292(12) 0.89379(18) 0.54562(14) 0.0463(6) Uani 1 1 d . . .
P2 P 0.24398(11) 0.71161(17) 0.62546(13) 0.0423(5) Uani 1 1 d . . .
O1 O -0.0430(4) 1.1321(7) 0.7893(5) 0.078(2) Uani 1 1 d . . .
O2 O 0.0327(4) 1.1407(7) 0.8914(5) 0.080(2) Uani 1 1 d . . .
H2 H 0.0073 1.1784 0.9070 0.120 Uiso 1 1 calc R . .
O3 O 0.0887(4) 1.3514(7) 0.8014(5) 0.099(3) Uani 1 1 d . . .
O4 O 0.1678(4) 1.3099(6) 0.8941(4) 0.066(2) Uani 1 1 d . . .
H4A H 0.1494 1.3481 0.9192 0.099 Uiso 1 1 calc R . .
N1 N 0.1265(4) 0.9083(6) 0.7322(4) 0.0496(19) Uani 1 1 d . . .
N2 N 0.2168(4) 1.1091(5) 0.6838(4) 0.052(2) Uani 1 1 d . . .
C1 C 0.1482(5) 0.9527(7) 0.7975(6) 0.050(2) Uani 1 1 d . . .
H1 H 0.1898 0.9393 0.8226 0.061 Uiso 1 1 calc R . .
C2 C 0.1115(5) 1.0183(7) 0.8299(6) 0.053(2) Uani 1 1 d . . .
H2A H 0.1278 1.0490 0.8766 0.063 Uiso 1 1 calc R . .
C3 C 0.0505(4) 1.0382(7) 0.7932(5) 0.047(2) Uani 1 1 d . . .
C4 C 0.0282(5) 0.9896(8) 0.7253(6) 0.060(3) Uani 1 1 d . . .
H4 H -0.0135 0.9999 0.6990 0.072 Uiso 1 1 calc R . .
C5 C 0.0684(5) 0.9261(8) 0.6974(6) 0.064(3) Uani 1 1 d . . .
H5 H 0.0535 0.8937 0.6510 0.077 Uiso 1 1 calc R . .
C6 C 0.0075(5) 1.1086(8) 0.8234(6) 0.055(3) Uani 1 1 d . . .
C7 C 0.2506(5) 1.1390(7) 0.7504(5) 0.050(2) Uani 1 1 d . . .
H7 H 0.2919 1.1138 0.7658 0.060 Uiso 1 1 calc R . .
C8 C 0.2275(5) 1.2048(7) 0.7968(6) 0.054(2) Uani 1 1 d . . .
H8 H 0.2524 1.2246 0.8432 0.065 Uiso 1 1 calc R . .
C9 C 0.1671(5) 1.2415(6) 0.7742(6) 0.048(2) Uani 1 1 d . . .
C10 C 0.1327(5) 1.2135(7) 0.7060(6) 0.060(3) Uani 1 1 d . . .
H10 H 0.0920 1.2403 0.6887 0.072 Uiso 1 1 calc R . .
C11 C 0.1581(6) 1.1454(8) 0.6629(6) 0.067(3) Uani 1 1 d . . .
H11 H 0.1334 1.1234 0.6170 0.080 Uiso 1 1 calc R . .
C12 C 0.1372(5) 1.3077(7) 0.8258(6) 0.055(2) Uani 1 1 d . . .
C13 C 0.2569(4) 0.7664(6) 0.5381(5) 0.041(2) Uani 1 1 d . . .
H13A H 0.2163 0.7702 0.5028 0.050 Uiso 1 1 calc R . .
H13B H 0.2840 0.7196 0.5166 0.050 Uiso 1 1 calc R . .
C1A C 0.2058(4) 0.5905(7) 0.5973(5) 0.045(2) Uani 1 1 d . . .
C2A C 0.1539(5) 0.5642(7) 0.6269(5) 0.052(2) Uani 1 1 d . . .
H2A1 H 0.1387 0.6093 0.6594 0.062 Uiso 1 1 calc R . .
C3A C 0.1241(6) 0.4684(10) 0.6078(7) 0.075(3) Uani 1 1 d . . .
H3A H 0.0901 0.4480 0.6294 0.090 Uiso 1 1 calc R . .
C4A C 0.1447(6) 0.4068(9) 0.5582(7) 0.071(3) Uani 1 1 d . . .
H4A H 0.1239 0.3443 0.5445 0.085 Uiso 1 1 calc R . .
C5A C 0.1954(6) 0.4331(7) 0.5274(6) 0.065(3) Uani 1 1 d . . .
H5A H 0.2095 0.3887 0.4935 0.078 Uiso 1 1 calc R . .
C6A C 0.2252(5) 0.5255(7) 0.5468(6) 0.055(2) Uani 1 1 d . . .
H6A H 0.2594 0.5444 0.5252 0.066 Uiso 1 1 calc R . .
C1B C 0.3214(5) 0.6827(7) 0.6819(6) 0.053(2) Uani 1 1 d . . .
C2B C 0.3640(5) 0.6252(9) 0.6531(6) 0.069(3) Uani 1 1 d . . .
H2B H 0.3534 0.6002 0.6036 0.083 Uiso 1 1 calc R . .
C3B C 0.4218(6) 0.6044(10) 0.6967(8) 0.085(4) Uani 1 1 d . . .
H3B H 0.4517 0.5664 0.6773 0.102 Uiso 1 1 calc R . .
C4B C 0.4360(7) 0.6409(10) 0.7717(8) 0.088(4) Uani 1 1 d . . .
H4B H 0.4753 0.6251 0.8022 0.106 Uiso 1 1 calc R . .
C5B C 0.3953(6) 0.6965(10) 0.7997(7) 0.080(4) Uani 1 1 d . . .
H5B H 0.4058 0.7213 0.8493 0.096 Uiso 1 1 calc R . .
C6B C 0.3368(5) 0.7179(8) 0.7551(6) 0.062(3) Uani 1 1 d . . .
H6B H 0.3073 0.7566 0.7748 0.074 Uiso 1 1 calc R . .
C1C C 0.3754(5) 0.8744(7) 0.5776(6) 0.052(2) Uani 1 1 d . . .
C2C C 0.4092(5) 0.8172(9) 0.5349(7) 0.069(3) Uani 1 1 d . . .
H2C H 0.3893 0.7912 0.4877 0.083 Uiso 1 1 calc R . .
C3C C 0.4728(6) 0.7988(11) 0.5626(10) 0.095(4) Uani 1 1 d . . .
H3C H 0.4959 0.7619 0.5329 0.114 Uiso 1 1 calc R . .
C4C C 0.5033(7) 0.8330(13) 0.6326(12) 0.110(5) Uani 1 1 d . . .
H4C H 0.5461 0.8183 0.6518 0.132 Uiso 1 1 calc R . .
C5C C 0.4675(8) 0.8902(12) 0.6732(9) 0.108(5) Uani 1 1 d . . .
H5C H 0.4871 0.9161 0.7204 0.130 Uiso 1 1 calc R . .
C6C C 0.4059(6) 0.9100(9) 0.6476(7) 0.076(3) Uani 1 1 d . . .
H6C H 0.3834 0.9481 0.6774 0.091 Uiso 1 1 calc R . .
C1D C 0.2803(5) 0.9367(7) 0.4482(5) 0.051(2) Uani 1 1 d . . .
C2D C 0.3284(6) 0.9914(8) 0.4249(7) 0.073(3) Uani 1 1 d . . .
H2D H 0.3674 1.0025 0.4577 0.087 Uiso 1 1 calc R . .
C3D C 0.3168(7) 1.0298(9) 0.3500(8) 0.085(4) Uani 1 1 d . . .
H3D H 0.3481 1.0678 0.3331 0.101 Uiso 1 1 calc R . .
C4D C 0.2602(7) 1.0118(8) 0.3023(7) 0.073(3) Uani 1 1 d . . .
H4D H 0.2533 1.0356 0.2524 0.087 Uiso 1 1 calc R . .
C5D C 0.2136(6) 0.9588(9) 0.3273(6) 0.070(3) Uani 1 1 d . . .
H5D H 0.1744 0.9477 0.2951 0.084 Uiso 1 1 calc R . .
C6D C 0.2248(5) 0.9220(8) 0.4003(6) 0.060(3) Uani 1 1 d . . .
H6D H 0.1927 0.8857 0.4169 0.072 Uiso 1 1 calc R . .
S1 S 0.33848(16) 0.9682(3) 0.9012(2) 0.0800(10) Uani 1 1 d . . .
C14 C 0.4207(14) 1.014(2) 0.8971(15) 0.173(13) Uani 1 1 d . . .
F1 F 0.4106(7) 1.0750(14) 0.8450(13) 0.262(10) Uani 1 1 d . . .
F2 F 0.4467(9) 1.0346(19) 0.9571(15) 0.346(17) Uani 1 1 d . . .
F3 F 0.4490(5) 0.9287(12) 0.8820(10) 0.214(7) Uani 1 1 d . . .
S2 S 0.04706(13) 0.8157(2) 0.48197(15) 0.0583(6) Uani 1 1 d . . .
O5 O 0.3446(8) 0.8844(10) 0.9455(9) 0.205(8) Uani 1 1 d . . .
O6 O 0.3132(6) 0.9421(9) 0.8233(7) 0.149(5) Uani 1 1 d . . .
O7 O 0.3110(5) 1.0576(8) 0.9234(6) 0.111(3) Uani 1 1 d . . .
O8 O -0.0071(6) 0.8651(11) 0.4467(7) 0.176(7) Uani 1 1 d . . .
O9 O 0.0443(6) 0.7671(8) 0.5503(5) 0.123(4) Uani 1 1 d . . .
O10 O 0.1033(4) 0.8721(7) 0.4915(6) 0.105(3) Uani 1 1 d . . .
C15 C 0.0577(6) 0.7105(10) 0.4220(7) 0.072(3) Uani 1 1 d . . .
F4 F 0.1084(5) 0.6630(7) 0.4432(6) 0.141(4) Uani 1 1 d . . .
F5 F 0.0590(8) 0.7399(10) 0.3561(5) 0.198(7) Uani 1 1 d . . .
F6 F 0.0119(5) 0.6499(10) 0.4110(8) 0.194(7) Uani 1 1 d . . .
C1S C 0.6418(8) 0.8022(13) 0.9197(10) 0.116(5) Uani 1 1 d . . .
H1S H 0.6484 0.8670 0.9487 0.139 Uiso 1 1 calc R A 1
Cl1A Cl 0.6891(4) 0.7126(4) 0.9705(4) 0.198(3) Uani 1 1 d U B .
Cl1B Cl 0.6659(4) 0.8237(5) 0.8363(4) 0.181(3) Uani 1 1 d U B .
Cl1C Cl 0.5659(4) 0.7764(12) 0.9049(6) 0.362(8) Uani 1 1 d U B 1
O1W O 0.1114(4) 1.4150(6) 0.9829(5) 0.066(2) Uani 1 1 d D C 2
H1W H 0.109(4) 1.4801(10) 0.983(7) 0.080 Uiso 1 1 d D . .
H2W H 0.0718(10) 1.412(7) 0.980(7) 0.080 Uiso 1 1 d D . .

loop_
_atom_site_aniso_label
_atom_site_aniso_U_11
_atom_site_aniso_U_22
_atom_site_aniso_U_33
_atom_site_aniso_U_23
_atom_site_aniso_U_13
_atom_site_aniso_U_12
Au1 0.0566(2) 0.0485(2) 0.0528(2) -0.00546(17) 0.02685(18) 0.00292(18)
Au2 0.0719(3) 0.0396(2) 0.0471(2) -0.00614(15) 0.02340(19) 0.00205(18)
P1 0.0582(15) 0.0408(12) 0.0451(14) -0.0072(10) 0.0224(11) -0.0036(11)
P2 0.0456(13) 0.0401(12) 0.0441(13) -0.0035(10) 0.0159(10) -0.0010(10)
O1 0.064(5) 0.099(6) 0.078(6) -0.012(5) 0.031(4) 0.014(5)
O2 0.091(6) 0.084(6) 0.067(5) -0.022(4) 0.021(4) 0.033(5)
O3 0.088(6) 0.114(7) 0.091(7) -0.026(5) 0.009(5) 0.058(6)
O4 0.081(5) 0.066(5) 0.054(5) -0.012(3) 0.022(4) 0.014(4)
N1 0.055(5) 0.047(4) 0.051(5) 0.001(4) 0.020(4) 0.003(4)
N2 0.081(6) 0.035(4) 0.044(5) -0.005(3) 0.017(4) 0.006(4)
C1 0.050(6) 0.050(5) 0.055(6) -0.009(5) 0.019(5) -0.004(5)
C2 0.066(7) 0.045(5) 0.050(6) -0.005(4) 0.019(5) 0.002(5)
C3 0.049(6) 0.052(5) 0.044(5) -0.001(4) 0.022(4) -0.002(4)
C4 0.044(6) 0.070(7) 0.069(7) -0.001(5) 0.019(5) 0.000(5)
C5 0.051(6) 0.080(8) 0.065(7) -0.028(6) 0.018(5) -0.007(6)
C6 0.051(6) 0.059(6) 0.065(7) -0.003(5) 0.032(5) 0.003(5)
C7 0.050(5) 0.050(5) 0.050(6) 0.003(4) 0.008(4) 0.011(5)
C8 0.071(7) 0.048(5) 0.046(6) -0.006(4) 0.020(5) 0.003(5)
C9 0.058(6) 0.028(4) 0.061(6) -0.006(4) 0.015(5) 0.006(4)
C10 0.077(7) 0.054(6) 0.046(6) -0.004(5) 0.007(5) 0.019(5)
C11 0.101(9) 0.051(6) 0.051(6) -0.006(5) 0.018(6) 0.003(6)
C12 0.062(6) 0.046(6) 0.060(7) 0.001(5) 0.017(5) 0.013(5)
C13 0.044(5) 0.038(4) 0.044(5) 0.001(4) 0.013(4) 0.004(4)
C1A 0.044(5) 0.042(5) 0.052(6) 0.009(4) 0.014(4) 0.001(4)
C2A 0.059(6) 0.047(5) 0.052(6) 0.001(4) 0.014(5) -0.006(5)
C3A 0.064(7) 0.084(8) 0.080(9) 0.002(7) 0.021(6) -0.028(7)
C4A 0.073(8) 0.062(7) 0.072(8) -0.006(6) -0.002(6) -0.020(6)
C5A 0.090(8) 0.043(6) 0.065(7) -0.011(5) 0.020(6) -0.004(6)
C6A 0.059(6) 0.048(5) 0.061(7) -0.005(5) 0.022(5) -0.005(5)
C1B 0.063(6) 0.040(5) 0.053(6) -0.003(4) 0.008(5) -0.007(5)
C2B 0.063(7) 0.080(8) 0.063(7) -0.017(6) 0.012(6) 0.016(6)
C3B 0.074(8) 0.090(9) 0.086(10) -0.006(7) 0.007(7) 0.026(7)
C4B 0.077(9) 0.075(8) 0.097(11) 0.009(8) -0.017(8) 0.011(7)
C5B 0.082(9) 0.091(9) 0.057(7) -0.003(6) -0.008(7) -0.015(8)
C6B 0.071(7) 0.057(6) 0.058(7) -0.006(5) 0.015(6) -0.010(5)
C1C 0.055(6) 0.048(5) 0.055(6) -0.002(5) 0.016(5) -0.013(5)
C2C 0.067(7) 0.076(8) 0.070(8) -0.008(6) 0.025(6) -0.013(6)
C3C 0.056(8) 0.095(10) 0.139(14) -0.006(9) 0.033(8) 0.006(7)
C4C 0.062(9) 0.114(13) 0.153(17) 0.007(11) 0.016(10) -0.016(9)
C5C 0.106(12) 0.101(11) 0.101(12) -0.029(9) -0.016(10) -0.034(10)
C6C 0.068(8) 0.068(7) 0.087(9) -0.013(6) 0.003(7) -0.017(6)
C1D 0.074(7) 0.043(5) 0.043(5) -0.008(4) 0.031(5) 0.004(5)
C2D 0.091(9) 0.070(7) 0.057(7) 0.006(5) 0.017(6) -0.015(6)
C3D 0.115(11) 0.071(8) 0.077(9) 0.012(7) 0.042(8) -0.030(8)
C4D 0.109(10) 0.055(7) 0.062(8) 0.012(5) 0.036(7) 0.004(7)
C5D 0.081(8) 0.071(7) 0.059(7) 0.016(6) 0.015(6) 0.013(6)
C6D 0.071(7) 0.059(6) 0.054(6) -0.001(5) 0.023(5) -0.002(6)
S1 0.076(2) 0.0687(19) 0.105(3) 0.0266(18) 0.0388(19) 0.0106(17)
C14 0.22(3) 0.20(2) 0.14(2) 0.079(18) 0.11(2) 0.12(2)
F1 0.123(10) 0.27(2) 0.42(3) 0.10(2) 0.110(15) -0.036(12)
F2 0.204(16) 0.39(3) 0.36(3) -0.20(2) -0.151(19) 0.062(17)
F3 0.094(7) 0.233(15) 0.33(2) -0.083(14) 0.087(10) 0.016(9)
S2 0.0568(15) 0.0698(16) 0.0527(15) -0.0023(13) 0.0211(12) -0.0081(14)
O5 0.261(17) 0.155(11) 0.258(18) 0.145(12) 0.191(15) 0.098(12)
O6 0.166(11) 0.100(8) 0.148(11) -0.033(7) -0.047(9) 0.018(8)
O7 0.126(8) 0.115(8) 0.105(8) 0.017(6) 0.054(6) 0.045(7)
O8 0.147(10) 0.223(14) 0.132(10) -0.083(10) -0.033(8) 0.122(10)
O9 0.199(11) 0.113(7) 0.076(6) -0.025(5) 0.075(7) -0.076(8)
O10 0.093(6) 0.070(5) 0.168(10) -0.024(6) 0.066(6) -0.037(5)
C15 0.072(8) 0.083(9) 0.053(7) -0.012(6) -0.010(6) 0.004(7)
F4 0.131(8) 0.113(7) 0.150(9) -0.061(6) -0.041(7) 0.055(6)
F5 0.336(18) 0.206(12) 0.065(6) 0.007(7) 0.076(8) 0.126(13)
F6 0.138(9) 0.197(11) 0.265(16) -0.166(11) 0.083(9) -0.090(9)
C1S 0.110(12) 0.118(13) 0.123(14) -0.026(10) 0.034(10) 0.000(10)
Cl1A 0.326(9) 0.092(3) 0.173(6) 0.012(3) 0.045(6) 0.052(5)
Cl1B 0.250(7) 0.179(5) 0.126(5) -0.001(4) 0.071(5) -0.011(5)
Cl1C 0.130(6) 0.68(2) 0.289(12) -0.166(13) 0.070(6) -0.127(9)
O1W 0.080(5) 0.058(4) 0.071(5) -0.004(4) 0.040(4) 0.015(4)

loop_
_atom_type_symbol
_atom_type_description
_atom_type_scat_dispersion_real
_atom_type_scat_dispersion_imag
_atom_type_scat_source
C C 0.0033 0.0016 'International Tables Vol C Tables 4.2.6.8 and 6.1.1.4'
H H 0.0000 0.0000 'International Tables Vol C Tables 4.2.6.8 and 6.1.1.4'
N N 0.0061 0.0033 'International Tables Vol C Tables 4.2.6.8 and 6.1.1.4'
O O 0.0106 0.0060 'International Tables Vol C Tables 4.2.6.8 and 6.1.1.4'
F F 0.0171 0.0103 'International Tables Vol C Tables 4.2.6.8 and 6.1.1.4'
P P 0.1023 0.0942 'International Tables Vol C Tables 4.2.6.8 and 6.1.1.4'
S S 0.1246 0.1234 'International Tables Vol C Tables 4.2.6.8 and 6.1.1.4'
Au Au -2.0133 8.8022 'International Tables Vol C Tables 4.2.6.8 and 6.1.1.4'
Cl Cl 0.1484 0.1585 'International Tables Vol C Tables 4.2.6.8 and 6.1.1.4'

loop_
_geom_angle_atom_site_label_1
_geom_angle_atom_site_label_2
_geom_angle_atom_site_label_3
_geom_angle
_geom_angle_site_symmetry_1
_geom_angle_site_symmetry_3
_geom_angle_publ_flag
N1 Au1 P2 176.9(2) . . ?
N1 Au1 Au2 94.6(2) . . ?
P2 Au1 Au2 87.59(6) . . ?
N2 Au2 P1 176.0(2) . . ?
N2 Au2 Au1 93.9(2) . . ?
P1 Au2 Au1 90.10(6) . . ?
C1C P1 C1D 107.7(5) . . ?
C1C P1 C13 106.2(4) . . ?
C1D P1 C13 103.2(4) . . ?
C1C P1 Au2 113.2(3) . . ?
C1D P1 Au2 112.5(3) . . ?
C13 P1 Au2 113.4(3) . . ?
C1A P2 C13 103.9(4) . . ?
C1A P2 C1B 107.2(4) . . ?
C13 P2 C1B 106.7(4) . . ?
C1A P2 Au1 112.9(3) . . ?
C13 P2 Au1 111.3(3) . . ?
C1B P2 Au1 114.2(3) . . ?
C5 N1 C1 119.2(8) . . ?
C5 N1 Au1 120.1(7) . . ?
C1 N1 Au1 120.5(7) . . ?
C11 N2 C7 117.9(8) . . ?
C11 N2 Au2 120.6(7) . . ?
C7 N2 Au2 121.4(7) . . ?
N1 C1 C2 121.7(9) . . ?
C3 C2 C1 119.3(9) . . ?
C2 C3 C4 118.2(9) . . ?
C2 C3 C6 123.2(9) . . ?
C4 C3 C6 118.6(9) . . ?
C5 C4 C3 118.2(10) . . ?
N1 C5 C4 123.3(10) . . ?
O1 C6 O2 125.1(9) . . ?
O1 C6 C3 123.2(10) . . ?
O2 C6 C3 111.8(9) . . ?
N2 C7 C8 122.7(9) . . ?
C7 C8 C9 118.6(9) . . ?
C10 C9 C8 119.4(9) . . ?
C10 C9 C12 119.6(9) . . ?
C8 C9 C12 120.9(9) . . ?
C9 C10 C11 119.0(10) . . ?
N2 C11 C10 122.4(11) . . ?
O3 C12 O4 126.1(10) . . ?
O3 C12 C9 119.7(10) . . ?
O4 C12 C9 114.2(9) . . ?
P2 C13 P1 115.6(5) . . ?
C6A C1A C2A 119.3(9) . . ?
C6A C1A P2 122.8(7) . . ?
C2A C1A P2 117.9(7) . . ?
C1A C2A C3A 119.3(10) . . ?
C4A C3A C2A 119.5(10) . . ?
C3A C4A C5A 121.6(11) . . ?
C4A C5A C6A 119.0(10) . . ?
C1A C6A C5A 121.2(9) . . ?
C2B C1B C6B 119.9(10) . . ?
C2B C1B P2 120.9(8) . . ?
C6B C1B P2 119.3(8) . . ?
C3B C2B C1B 119.8(11) . . ?
C2B C3B C4B 119.0(12) . . ?
C5B C4B C3B 121.6(12) . . ?
C4B C5B C6B 119.1(12) . . ?
C1B C6B C5B 120.7(11) . . ?
C2C C1C C6C 119.0(10) . . ?
C2C C1C P1 120.2(8) . . ?
C6C C1C P1 120.7(8) . . ?
C1C C2C C3C 119.1(12) . . ?
C4C C3C C2C 122.2(14) . . ?
C3C C4C C5C 116.5(14) . . ?
C6C C5C C4C 122.8(14) . . ?
C5C C6C C1C 120.4(13) . . ?
C6D C1D C2D 119.9(10) . . ?
C6D C1D P1 121.6(8) . . ?
C2D C1D P1 118.5(9) . . ?
C1D C2D C3D 118.1(12) . . ?
C4D C3D C2D 120.5(11) . . ?
C3D C4D C5D 119.9(11) . . ?
C4D C5D C6D 119.6(12) . . ?
C1D C6D C5D 122.0(10) . . ?
O5 S1 O7 119.8(8) . . ?
O5 S1 O6 111.4(10) . . ?
O7 S1 O6 112.1(6) . . ?
O5 S1 C14 107.5(10) . . ?
O7 S1 C14 101.8(10) . . ?
O6 S1 C14 102.0(10) . . ?
F2 C14 F1 124(4) . . ?
F2 C14 F3 103(2) . . ?
F1 C14 F3 114(2) . . ?
F2 C14 S1 109(2) . . ?
F1 C14 S1 102(2) . . ?
F3 C14 S1 103(2) . . ?
O8 S2 O10 116.6(9) . . ?
O8 S2 O9 115.9(9) . . ?
O10 S2 O9 108.6(7) . . ?
O8 S2 C15 106.0(6) . . ?
O10 S2 C15 105.1(6) . . ?
O9 S2 C15 103.0(6) . . ?
F6 C15 F4 110.7(13) . . ?
F6 C15 F5 102.1(13) . . ?
F4 C15 F5 104.7(13) . . ?
F6 C15 S2 112.6(10) . . ?
F4 C15 S2 113.8(8) . . ?
F5 C15 S2 112.0(10) . . ?
Cl1C C1S Cl1A 114.8(12) . . ?
Cl1C C1S Cl1B 111.0(11) . . ?
Cl1A C1S Cl1B 109.5(9) . . ?

loop_
_geom_bond_atom_site_label_1
_geom_bond_atom_site_label_2
_geom_bond_distance
_geom_bond_site_symmetry_2
_geom_bond_publ_flag
Au1 N1 2.097(7) . ?
Au1 P2 2.241(2) . ?
Au1 Au2 3.1429(5) . ?
Au2 N2 2.077(7) . ?
Au2 P1 2.235(2) . ?
P1 C1C 1.780(10) . ?
P1 C1D 1.822(10) . ?
P1 C13 1.827(9) . ?
P2 C1A 1.808(9) . ?
P2 C13 1.813(8) . ?
P2 C1B 1.817(10) . ?
O1 C6 1.182(12) . ?
O2 C6 1.313(13) . ?
O3 C12 1.197(12) . ?
O4 C12 1.284(12) . ?
N1 C5 1.309(12) . ?
N1 C1 1.318(12) . ?
N2 C11 1.337(14) . ?
N2 C7 1.338(12) . ?
C1 C2 1.378(13) . ?
C2 C3 1.377(14) . ?
C3 C4 1.384(14) . ?
C3 C6 1.489(13) . ?
C4 C5 1.371(13) . ?
C7 C8 1.367(12) . ?
C8 C9 1.375(13) . ?
C9 C10 1.359(13) . ?
C9 C12 1.513(13) . ?
C10 C11 1.371(14) . ?
C1A C6A 1.377(13) . ?
C1A C2A 1.382(12) . ?
C2A C3A 1.416(14) . ?
C3A C4A 1.350(16) . ?
C4A C5A 1.372(15) . ?
C5A C6A 1.378(13) . ?
C1B C2B 1.371(14) . ?
C1B C6B 1.382(14) . ?
C2B C3B 1.366(15) . ?
C3B C4B 1.416(18) . ?
C4B C5B 1.321(18) . ?
C5B C6B 1.386(16) . ?
C1C C2C 1.387(14) . ?
C1C C6C 1.390(15) . ?
C2C C3C 1.388(17) . ?
C3C C4C 1.38(2) . ?
C4C C5C 1.39(2) . ?
C5C C6C 1.344(19) . ?
C1D C6D 1.346(14) . ?
C1D C2D 1.398(14) . ?
C2D C3D 1.424(16) . ?
C3D C4D 1.369(18) . ?
C4D C5D 1.374(16) . ?
C5D C6D 1.384(14) . ?
S1 O5 1.348(10) . ?
S1 O7 1.405(10) . ?
S1 O6 1.450(12) . ?
S1 C14 1.89(3) . ?
C14 F2 1.15(3) . ?
C14 F1 1.22(2) . ?
C14 F3 1.33(2) . ?
S2 O8 1.376(10) . ?
S2 O10 1.403(8) . ?
S2 O9 1.406(9) . ?
S2 C15 1.795(12) . ?
C15 F6 1.252(14) . ?
C15 F4 1.252(13) . ?
C15 F5 1.263(15) . ?
C1S Cl1C 1.645(17) . ?
C1S Cl1A 1.697(18) . ?
C1S Cl1B 1.722(18) . ?

loop_
_geom_hbond_atom_site_label_D
_geom_hbond_atom_site_label_H
_geom_hbond_atom_site_label_A
_geom_hbond_distance_DH
_geom_hbond_distance_HA
_geom_hbond_distance_DA
_geom_hbond_angle_DHA
_geom_hbond_site_symmetry_A
O2 H2 O9 0.83 1.88 2.708(11) 174.8 2_556
O4 H4A O1W 0.83 1.78 2.602(9) 171.6 .
